data_4084461
loop_
_publ_author_name
'Jia, Yu-Xiang'
'Li, Bin-Bin'
'Li, Yongxin'
'Pullarkat, Sumod A.'
'Xu, Kai'
'Hirao, Hajime'
'Leung, Pak-Hing'

_publ_section_title
;
 Stereoelectronic and Catalytic Properties of Chiral Cyclometalated
 Phospha-palladium and -platinum Complexes
;
_journal_issue 21
_journal_name_full Organometallics
_journal_page_first 6053
_journal_paper_doi 10.1021/om500662q
_journal_volume 33
_journal_year 2014
_chemical_absolute_configuration ad
_chemical_formula_sum 'C41 H42 Cl3 N P2 Pt'
_chemical_formula_weight 912.13
_space_group_crystal_system orthorhombic
_space_group_IT_number 19
_space_group_name_Hall 'P 2ac 2ab'
_space_group_name_H-M_alt 'P 21 21 21'
_symmetry_space_group_name_Hall 'P 2ac 2ab'
_symmetry_space_group_name_H-M 'P 21 21 21'
_atom_sites_solution_hydrogens geom
_cell_angle_alpha 90
_cell_angle_beta 90
_cell_angle_gamma 90
_cell_formula_units_Z 4
_cell_length_a 10.1395(9)
_cell_length_b 18.1137(15)
_cell_length_c 21.122(2)
_cell_measurement_reflns_used 5416
_cell_measurement_temperature 103.(2)
_cell_measurement_theta_max 23.5736
_cell_measurement_theta_min 2.2280
_cell_volume 3879.3(6)
_computing_cell_refinement 'SAINT V8.34A (Bruker AXS Inc., 2013)'
_computing_data_reduction 'SAINT V8.34A (Bruker AXS Inc., 2013)'
_computing_structure_refinement 'SHELXL-2013 (Sheldrick, 2013)'
_diffrn_ambient_temperature 103.(2)
_diffrn_detector_area_resol_mean 8.3333
_diffrn_measured_fraction_theta_full 0.980
_diffrn_measured_fraction_theta_max 0.980
_diffrn_radiation_wavelength 0.71073
_diffrn_reflns_av_R_equivalents 0.1029
_diffrn_reflns_av_unetI/netI 0.1250
_diffrn_reflns_limit_h_max 15
_diffrn_reflns_limit_h_min -12
_diffrn_reflns_limit_k_max 27
_diffrn_reflns_limit_k_min -25
_diffrn_reflns_limit_l_max 32
_diffrn_reflns_limit_l_min -31
_diffrn_reflns_number 52816
_diffrn_reflns_theta_full 33.22
_diffrn_reflns_theta_max 33.22
_diffrn_reflns_theta_min 2.23
_exptl_absorpt_coefficient_mu 3.936
_exptl_absorpt_correction_T_max 0.31
_exptl_absorpt_correction_T_min 0.17
_exptl_absorpt_correction_type multi-scan
_exptl_absorpt_process_details 'SADABS V2012/1 (Bruker AXS Inc.)'
_exptl_crystal_colour yellow
_exptl_crystal_density_diffrn 1.562
_exptl_crystal_density_method 'not measured'
_exptl_crystal_description block
_exptl_crystal_F_000 1816
_exptl_crystal_size_max 0.420
_exptl_crystal_size_mid 0.400
_exptl_crystal_size_min 0.390
_refine_diff_density_max 1.970
_refine_diff_density_min -2.449
_refine_ls_abs_structure_details
;
Flack x determined using 3741 quotients [(I+)-(I-)]/[(I+)+(I-)]
(Parsons and Flack (2004), Acta Cryst. A60, s61).
;
_refine_ls_abs_structure_Flack 0.005(6)
_refine_ls_extinction_method none
_refine_ls_goodness_of_fit_ref 0.983
_refine_ls_hydrogen_treatment constr
_refine_ls_matrix_type full
_refine_ls_number_parameters 436
_refine_ls_number_reflns 14307
_refine_ls_number_restraints 0
_refine_ls_restrained_S_all 0.983
_refine_ls_R_factor_all 0.0884
_refine_ls_R_factor_gt 0.0526
_refine_ls_shift/su_max 0.002
_refine_ls_shift/su_mean 0.000
_refine_ls_structure_factor_coef Fsqd
_refine_ls_weighting_details 'w=1/[\s^2^(Fo^2^)+(0.0219P)^2^] where P=(Fo^2^+2Fc^2^)/3'
_refine_ls_weighting_scheme calc
_refine_ls_wR_factor_gt 0.0909
_refine_ls_wR_factor_ref 0.1006
_reflns_number_gt 10269
_reflns_number_total 14307
_reflns_threshold_expression 'I > 2\s(I)'
_cod_data_source_file om500662q_si_002.cif
_cod_data_source_block 793_I
_cod_depositor_comments 'Adding full bibliography for 4084460--4084462.cif.'
_cod_database_code 4084461

loop_
_space_group_symop_operation_xyz
'x, y, z'
'-x+1/2, -y, z+1/2'
'-x, y+1/2, -z+1/2'
'x+1/2, -y+1/2, -z'

loop_
_atom_site_type_symbol
_atom_site_label
_atom_site_fract_x
_atom_site_fract_y
_atom_site_fract_z
_atom_site_U_iso_or_equiv
_atom_site_adp_type
_atom_site_calc_flag
_atom_site_refinement_flags_adp
_atom_site_refinement_flags_posn
_atom_site_occupancy
Pt Pt1 1.00426(3) 0.84689(2) 0.24134(2) 0.01178(6) Uani d . . 1
C C1 1.0934(7) 0.7929(4) 0.1674(3) 0.0122(15) Uani d . . 1
C C2 1.0640(8) 0.7964(4) 0.1015(3) 0.0155(16) Uani d . . 1
H H2 0.9975 0.8293 0.0871 0.019 Uiso calc U R 1
C C3 1.1294(8) 0.7535(4) 0.0583(4) 0.0176(17) Uani d . . 1
H H3 1.1082 0.7582 0.0147 0.021 Uiso calc U R 1
C C4 1.2277(7) 0.7025(4) 0.0768(4) 0.0153(16) Uani d . . 1
C C5 1.2964(7) 0.6601(4) 0.0318(4) 0.0185(16) Uani d . . 1
H H5 1.2774 0.6652 -0.012 0.022 Uiso calc U R 1
C C6 1.3915(9) 0.6111(4) 0.0518(4) 0.0236(19) Uani d . . 1
H H6 1.4373 0.5821 0.0214 0.028 Uiso calc U R 1
C C7 1.4220(8) 0.6033(4) 0.1161(4) 0.0193(18) Uani d . . 1
H H7 1.4886 0.5697 0.129 0.023 Uiso calc U R 1
C C8 1.3555(7) 0.6444(4) 0.1605(3) 0.0134(15) Uani d . . 1
H H8 1.3757 0.6382 0.2041 0.016 Uiso calc U R 1
C C9 1.2569(7) 0.6962(4) 0.1424(4) 0.0130(15) Uani d . . 1
C C10 1.1901(7) 0.7418(4) 0.1863(3) 0.0126(15) Uani d . . 1
C C11 1.2276(7) 0.7417(4) 0.2557(4) 0.0188(16) Uani d . . 1
H H11 1.2567 0.6909 0.2679 0.023 Uiso calc U R 1
C C12 1.3392(7) 0.7953(4) 0.2681(4) 0.0237(18) Uani d . . 1
H H12A 1.4089 0.7878 0.2366 0.036 Uiso calc U R 1
H H12B 1.3748 0.7868 0.3106 0.036 Uiso calc U R 1
H H12C 1.306 0.846 0.265 0.036 Uiso calc U R 1
C C13 1.1375(9) 0.7760(5) 0.3603(4) 0.032(2) Uani d . . 1
H H13A 1.0568 0.7761 0.3858 0.048 Uiso calc U R 1
H H13B 1.181 0.8241 0.3636 0.048 Uiso calc U R 1
H H13C 1.1971 0.7374 0.3758 0.048 Uiso calc U R 1
C C14 1.0150(9) 0.6961(4) 0.2921(4) 0.0265(19) Uani d . . 1
H H14A 1.0568 0.6554 0.3152 0.04 Uiso calc U R 1
H H14B 0.9981 0.6809 0.2483 0.04 Uiso calc U R 1
H H14C 0.9314 0.7089 0.3127 0.04 Uiso calc U R 1
C C15 0.8131(7) 0.8455(4) 0.3822(3) 0.0167(15) Uani d . . 1
C C16 0.8489(7) 0.8419(4) 0.4462(4) 0.0188(16) Uani d . . 1
H H16 0.9161 0.8732 0.4623 0.023 Uiso calc U R 1
C C17 0.7850(9) 0.7918(5) 0.4859(4) 0.028(2) Uani d . . 1
H H17 0.8111 0.7873 0.5289 0.033 Uiso calc U R 1
C C18 0.6852(9) 0.7493(5) 0.4628(4) 0.028(2) Uani d . . 1
H H18 0.6399 0.7167 0.4905 0.034 Uiso calc U R 1
C C19 0.6486(9) 0.7528(5) 0.4004(4) 0.029(2) Uani d . . 1
H H19 0.5793 0.7225 0.385 0.035 Uiso calc U R 1
C C20 0.7135(8) 0.8008(4) 0.3600(4) 0.0219(18) Uani d . . 1
H H20 0.6891 0.8029 0.3166 0.026 Uiso calc U R 1
C C21 0.9917(10) 0.9706(3) 0.3696(3) 0.0161(14) Uani d . . 1
C C22 0.9388(8) 1.0159(5) 0.4154(4) 0.024(2) Uani d . . 1
H H22 0.8483 1.0107 0.4262 0.029 Uiso calc U R 1
C C23 1.0124(11) 1.0682(4) 0.4458(4) 0.029(2) Uani d . . 1
H H23 0.9724 1.0983 0.4773 0.035 Uiso calc U R 1
C C24 1.1435(11) 1.0778(5) 0.4314(5) 0.042(3) Uani d . . 1
H H24 1.1942 1.1147 0.4522 0.05 Uiso calc U R 1
C C25 1.2002(10) 1.0324(6) 0.3861(5) 0.049(3) Uani d . . 1
H H25 1.2914 1.0373 0.3766 0.059 Uiso calc U R 1
C C26 1.1260(9) 0.9804(5) 0.3546(4) 0.032(2) Uani d . . 1
H H26 1.1655 0.951 0.3225 0.038 Uiso calc U R 1
C C27 0.7660(7) 0.9617(4) 0.2913(3) 0.0179(16) Uani d . . 1
H H27A 0.6903 0.9306 0.2784 0.021 Uiso calc U R 1
H H27B 0.735 0.9986 0.3225 0.021 Uiso calc U R 1
C C28 0.8270(7) 1.0004(4) 0.2332(3) 0.0162(16) Uani d . . 1
H H28A 0.8978 1.0346 0.2466 0.019 Uiso calc U R 1
H H28B 0.7588 1.0291 0.2103 0.019 Uiso calc U R 1
C C29 0.9805(9) 0.9793(4) 0.1209(3) 0.0161(18) Uani d . . 1
C C30 1.1154(9) 0.9715(5) 0.1130(4) 0.0245(19) Uani d . . 1
H H30 1.1634 0.9374 0.1382 0.029 Uiso calc U R 1
C C31 1.1803(9) 1.0141(5) 0.0675(5) 0.039(3) Uani d . . 1
H H31 1.2728 1.0085 0.0623 0.046 Uiso calc U R 1
C C32 1.1139(10) 1.0640(5) 0.0300(4) 0.032(2) Uani d . . 1
H H32 1.1596 1.093 -0.0004 0.038 Uiso calc U R 1
C C33 0.9789(10) 1.0708(4) 0.0378(4) 0.028(2) Uani d . . 1
H H33 0.9313 1.1047 0.0121 0.034 Uiso calc U R 1
C C34 0.9118(9) 1.0292(4) 0.0824(4) 0.0206(18) Uani d . . 1
H H34 0.8191 1.0344 0.0869 0.025 Uiso calc U R 1
C C35 0.7469(8) 0.8849(4) 0.1482(3) 0.0138(16) Uani d . . 1
C C36 0.7403(9) 0.8081(4) 0.1447(4) 0.0169(17) Uani d . . 1
H H36 0.8131 0.7793 0.1584 0.02 Uiso calc U R 1
C C37 0.6284(9) 0.7735(5) 0.1213(4) 0.025(2) Uani d . . 1
H H37 0.6251 0.7212 0.1177 0.03 Uiso calc U R 1
C C38 0.5198(9) 0.8171(5) 0.1031(4) 0.026(2) Uani d . . 1
H H38 0.4416 0.7945 0.0877 0.031 Uiso calc U R 1
C C39 0.5280(7) 0.8921(4) 0.1077(4) 0.0192(18) Uani d . . 1
H H39 0.4553 0.9217 0.0949 0.023 Uiso calc U R 1
C C40 0.6383(8) 0.9250(4) 0.1302(4) 0.0187(17) Uani d . . 1
H H40 0.6407 0.9773 0.1337 0.022 Uiso calc U R 1
C C41 0.3333(10) 0.0835(5) 0.2056(5) 0.038(2) Uani d . . 1
H H41A 0.3922 0.098 0.1704 0.046 Uiso calc U R 1
H H41B 0.2446 0.0738 0.1879 0.046 Uiso calc U R 1
Cl Cl1 0.3826(2) 0.62293(11) 0.36749(10) 0.0244(5) Uani d . . 1
Cl Cl2 0.3239(2) 0.15538(13) 0.26044(12) 0.0421(6) Uani d . . 1
Cl Cl3 0.3955(3) 0.00084(12) 0.24251(14) 0.0503(7) Uani d . . 1
N N1 1.1034(6) 0.7610(3) 0.2925(3) 0.0172(14) Uani d . . 1
P P2 0.8978(2) 0.90443(10) 0.32539(9) 0.0133(4) Uani d . . 1
P P3 0.8938(2) 0.92847(10) 0.18229(9) 0.0126(4) Uani d . . 1

loop_
_atom_site_aniso_label
_atom_site_aniso_U_11
_atom_site_aniso_U_22
_atom_site_aniso_U_33
_atom_site_aniso_U_12
_atom_site_aniso_U_13
_atom_site_aniso_U_23
Pt1 0.01700(13) 0.01014(10) 0.00820(9) 0.00433(16) -0.00200(16) -0.00111(9)
C1 0.016(4) 0.007(3) 0.013(4) -0.002(3) -0.002(3) 0.004(3)
C2 0.024(4) 0.012(3) 0.010(4) 0.002(3) -0.008(3) -0.006(3)
C3 0.027(5) 0.015(4) 0.010(4) -0.003(3) -0.001(3) -0.003(3)
C4 0.013(4) 0.013(4) 0.019(4) -0.007(3) 0.000(3) 0.004(3)
C5 0.021(4) 0.018(4) 0.017(4) -0.006(3) 0.005(3) -0.008(3)
C6 0.027(5) 0.020(4) 0.024(4) -0.003(4) 0.009(4) -0.011(3)
C7 0.014(4) 0.016(4) 0.028(5) 0.003(3) 0.005(3) 0.002(3)
C8 0.012(4) 0.013(4) 0.015(4) -0.002(3) 0.003(3) -0.002(3)
C9 0.009(4) 0.011(3) 0.019(4) -0.004(3) 0.000(3) 0.000(3)
C10 0.018(4) 0.011(3) 0.009(3) -0.002(3) 0.000(3) 0.003(3)
C11 0.025(4) 0.017(3) 0.014(4) 0.011(3) -0.002(3) 0.003(3)
C12 0.022(4) 0.033(5) 0.015(4) 0.006(4) -0.002(3) -0.009(3)
C13 0.039(6) 0.045(6) 0.011(4) 0.028(5) 0.001(4) 0.003(4)
C14 0.031(5) 0.024(4) 0.025(4) 0.016(4) 0.005(5) 0.005(3)
C15 0.021(4) 0.014(3) 0.016(4) 0.004(4) 0.002(3) 0.002(3)
C16 0.019(4) 0.018(4) 0.020(4) -0.004(3) 0.005(3) 0.004(3)
C17 0.033(5) 0.026(5) 0.024(5) 0.001(4) 0.010(4) 0.003(4)
C18 0.036(6) 0.019(4) 0.030(5) 0.001(4) 0.015(4) 0.000(4)
C19 0.028(5) 0.020(4) 0.039(6) -0.009(4) 0.008(4) -0.002(4)
C20 0.025(5) 0.021(4) 0.019(4) 0.001(4) -0.005(4) -0.004(3)
C21 0.024(4) 0.013(3) 0.011(3) 0.000(4) -0.008(4) -0.004(2)
C22 0.020(4) 0.025(4) 0.027(5) 0.007(4) -0.005(4) -0.014(4)
C23 0.041(6) 0.019(4) 0.028(4) 0.007(5) -0.008(5) -0.008(3)
C24 0.053(7) 0.034(6) 0.038(6) -0.021(5) -0.006(5) -0.006(5)
C25 0.034(6) 0.068(8) 0.045(7) -0.027(6) 0.007(5) -0.019(6)
C26 0.029(5) 0.042(6) 0.024(5) -0.007(4) 0.013(4) -0.012(4)
C27 0.020(4) 0.017(4) 0.017(4) 0.009(3) -0.006(3) -0.003(3)
C28 0.021(4) 0.011(3) 0.016(4) 0.005(3) -0.004(3) -0.002(3)
C29 0.024(5) 0.010(3) 0.013(3) -0.001(4) -0.002(4) -0.001(2)
C30 0.026(5) 0.023(4) 0.025(5) -0.004(4) -0.010(4) 0.008(3)
C31 0.023(5) 0.044(6) 0.048(7) -0.004(5) 0.008(5) 0.012(5)
C32 0.038(6) 0.026(5) 0.031(5) -0.005(4) 0.004(5) 0.011(4)
C33 0.032(7) 0.025(4) 0.026(4) 0.007(4) 0.000(4) 0.011(3)
C34 0.023(5) 0.017(4) 0.021(4) 0.010(4) -0.002(3) 0.004(3)
C35 0.016(4) 0.019(4) 0.006(3) -0.003(3) -0.001(3) 0.000(3)
C36 0.026(5) 0.010(4) 0.014(4) 0.000(3) 0.005(3) 0.003(3)
C37 0.029(5) 0.024(4) 0.022(5) -0.010(4) -0.003(4) 0.002(3)
C38 0.021(5) 0.039(4) 0.018(4) -0.011(4) 0.003(4) -0.002(3)
C39 0.008(5) 0.028(4) 0.022(4) 0.003(3) -0.005(3) -0.003(3)
C40 0.020(5) 0.015(4) 0.021(4) 0.000(3) -0.003(3) -0.004(3)
C41 0.040(6) 0.035(5) 0.040(6) -0.012(5) 0.007(5) -0.011(5)
Cl1 0.0273(12) 0.0162(9) 0.0297(11) -0.0041(9) -0.0036(9) -0.0015(8)
Cl2 0.0535(15) 0.0385(12) 0.0342(12) 0.0152(12) -0.0074(12) -0.0075(13)
Cl3 0.0647(17) 0.0280(12) 0.0583(18) 0.0017(12) 0.0339(16) -0.0021(12)
N1 0.021(4) 0.020(3) 0.011(3) 0.017(3) 0.004(3) 0.001(2)
P2 0.0181(11) 0.0110(8) 0.0109(9) 0.0034(8) -0.0002(8) -0.0022(7)
P3 0.0188(11) 0.0072(8) 0.0117(9) 0.0022(8) -0.0036(8) -0.0021(7)

loop_
_atom_type_symbol
_atom_type_description
_atom_type_scat_dispersion_real
_atom_type_scat_dispersion_imag
_atom_type_scat_source
C C 0.0033 0.0016 'International Tables Vol C Tables 4.2.6.8 and 6.1.1.4'
H H 0.0000 0.0000 'International Tables Vol C Tables 4.2.6.8 and 6.1.1.4'
N N 0.0061 0.0033 'International Tables Vol C Tables 4.2.6.8 and 6.1.1.4'
P P 0.1023 0.0942 'International Tables Vol C Tables 4.2.6.8 and 6.1.1.4'
Cl Cl 0.1484 0.1585 'International Tables Vol C Tables 4.2.6.8 and 6.1.1.4'
Pt Pt -1.7033 8.3905 'International Tables Vol C Tables 4.2.6.8 and 6.1.1.4'

loop_
_geom_angle_atom_site_label_1
_geom_angle_atom_site_label_2
_geom_angle_atom_site_label_3
_geom_angle
C1 Pt1 N1 80.3(2)
C1 Pt1 P3 96.4(2)
N1 Pt1 P3 174.84(18)
C1 Pt1 P2 177.9(2)
N1 Pt1 P2 99.12(16)
P3 Pt1 P2 84.09(7)
C10 C1 C2 116.9(7)
C10 C1 Pt1 113.9(5)
C2 C1 Pt1 129.1(5)
C3 C2 C1 121.6(7)
C3 C2 H2 119.2
C1 C2 H2 119.2
C2 C3 C4 121.8(7)
C2 C3 H3 119.1
C4 C3 H3 119.1
C5 C4 C3 121.2(7)
C5 C4 C9 120.8(7)
C3 C4 C9 118.0(7)
C6 C5 C4 119.4(7)
C6 C5 H5 120.3
C4 C5 H5 120.3
C5 C6 C7 121.1(7)
C5 C6 H6 119.4
C7 C6 H6 119.4
C8 C7 C6 119.9(7)
C8 C7 H7 120.0
C6 C7 H7 120.0
C7 C8 C9 121.2(7)
C7 C8 H8 119.4
C9 C8 H8 119.4
C10 C9 C4 119.5(7)
C10 C9 C8 123.0(7)
C4 C9 C8 117.5(7)
C1 C10 C9 122.1(7)
C1 C10 C11 116.8(6)
C9 C10 C11 120.9(6)
C10 C11 C12 110.7(6)
C10 C11 N1 106.7(6)
C12 C11 N1 112.5(6)
C10 C11 H11 109.0
C12 C11 H11 109.0
N1 C11 H11 109.0
C11 C12 H12A 109.5
C11 C12 H12B 109.5
H12A C12 H12B 109.5
C11 C12 H12C 109.5
H12A C12 H12C 109.5
H12B C12 H12C 109.5
N1 C13 H13A 109.5
N1 C13 H13B 109.5
H13A C13 H13B 109.5
N1 C13 H13C 109.5
H13A C13 H13C 109.5
H13B C13 H13C 109.5
N1 C14 H14A 109.5
N1 C14 H14B 109.5
H14A C14 H14B 109.5
N1 C14 H14C 109.5
H14A C14 H14C 109.5
H14B C14 H14C 109.5
C20 C15 C16 119.5(7)
C20 C15 P2 117.7(6)
C16 C15 P2 122.7(6)
C17 C16 C15 119.3(8)
C17 C16 H16 120.3
C15 C16 H16 120.3
C18 C17 C16 119.8(9)
C18 C17 H17 120.1
C16 C17 H17 120.1
C17 C18 C19 121.3(8)
C17 C18 H18 119.4
C19 C18 H18 119.4
C18 C19 C20 119.6(8)
C18 C19 H19 120.2
C20 C19 H19 120.2
C15 C20 C19 120.5(8)
C15 C20 H20 119.8
C19 C20 H20 119.8
C22 C21 C26 117.4(7)
C22 C21 P2 123.9(8)
C26 C21 P2 118.6(6)
C23 C22 C21 122.1(9)
C23 C22 H22 119.0
C21 C22 H22 119.0
C22 C23 C24 120.8(9)
C22 C23 H23 119.6
C24 C23 H23 119.6
C23 C24 C25 118.6(9)
C23 C24 H24 120.7
C25 C24 H24 120.7
C26 C25 C24 120.9(10)
C26 C25 H25 119.6
C24 C25 H25 119.6
C25 C26 C21 120.3(8)
C25 C26 H26 119.9
C21 C26 H26 119.9
C28 C27 P2 106.1(5)
C28 C27 H27A 110.5
P2 C27 H27A 110.5
C28 C27 H27B 110.5
P2 C27 H27B 110.5
H27A C27 H27B 108.7
C27 C28 P3 107.0(5)
C27 C28 H28A 110.3
P3 C28 H28A 110.3
C27 C28 H28B 110.3
P3 C28 H28B 110.3
H28A C28 H28B 108.6
C30 C29 C34 119.1(7)
C30 C29 P3 120.9(6)
C34 C29 P3 120.0(7)
C29 C30 C31 119.5(8)
C29 C30 H30 120.2
C31 C30 H30 120.2
C32 C31 C30 121.9(9)
C32 C31 H31 119.1
C30 C31 H31 119.1
C31 C32 C33 118.2(8)
C31 C32 H32 120.9
C33 C32 H32 120.9
C32 C33 C34 121.2(8)
C32 C33 H33 119.4
C34 C33 H33 119.4
C33 C34 C29 120.1(8)
C33 C34 H34 119.9
C29 C34 H34 119.9
C40 C35 C36 118.3(8)
C40 C35 P3 122.1(6)
C36 C35 P3 119.4(7)
C37 C36 C35 120.7(8)
C37 C36 H36 119.7
C35 C36 H36 119.7
C36 C37 C38 118.9(8)
C36 C37 H37 120.6
C38 C37 H37 120.6
C39 C38 C37 119.4(9)
C39 C38 H38 120.3
C37 C38 H38 120.3
C40 C39 C38 120.9(8)
C40 C39 H39 119.6
C38 C39 H39 119.6
C39 C40 C35 121.8(7)
C39 C40 H40 119.1
C35 C40 H40 119.1
Cl2 C41 Cl3 110.6(5)
Cl2 C41 H41A 109.5
Cl3 C41 H41A 109.5
Cl2 C41 H41B 109.5
Cl3 C41 H41B 109.5
H41A C41 H41B 108.1
C14 N1 C13 106.7(6)
C14 N1 C11 108.4(6)
C13 N1 C11 109.8(6)
C14 N1 Pt1 106.9(5)
C13 N1 Pt1 117.3(5)
C11 N1 Pt1 107.3(4)
C21 P2 C15 107.4(3)
C21 P2 C27 102.3(4)
C15 P2 C27 104.2(4)
C21 P2 Pt1 116.8(3)
C15 P2 Pt1 117.4(3)
C27 P2 Pt1 106.9(2)
C29 P3 C28 103.8(3)
C29 P3 C35 109.4(3)
C28 P3 C35 103.7(3)
C29 P3 Pt1 119.4(3)
C28 P3 Pt1 109.3(2)
C35 P3 Pt1 110.0(3)

loop_
_geom_bond_atom_site_label_1
_geom_bond_atom_site_label_2
_geom_bond_distance
Pt1 C1 2.052(7)
Pt1 N1 2.144(6)
Pt1 P3 2.2346(19)
Pt1 P2 2.3244(19)
C1 C10 1.406(10)
C1 C2 1.426(10)
C2 C3 1.369(10)
C2 H2 0.95
C3 C4 1.414(10)
C3 H3 0.95
C4 C5 1.408(10)
C4 C9 1.421(10)
C5 C6 1.376(11)
C5 H5 0.95
C6 C7 1.401(11)
C6 H6 0.95
C7 C8 1.375(10)
C7 H7 0.95
C8 C9 1.423(10)
C8 H8 0.95
C9 C10 1.414(10)
C10 C11 1.513(10)
C11 C12 1.514(10)
C11 N1 1.521(9)
C11 H11 1.0
C12 H12A 0.98
C12 H12B 0.98
C12 H12C 0.98
C13 N1 1.498(10)
C13 H13A 0.98
C13 H13B 0.98
C13 H13C 0.98
C14 N1 1.480(10)
C14 H14A 0.98
C14 H14B 0.98
C14 H14C 0.98
C15 C20 1.377(11)
C15 C16 1.400(10)
C15 P2 1.821(8)
C16 C17 1.396(11)
C16 H16 0.95
C17 C18 1.361(12)
C17 H17 0.95
C18 C19 1.370(12)
C18 H18 0.95
C19 C20 1.385(11)
C19 H19 0.95
C20 H20 0.95
C21 C22 1.377(10)
C21 C26 1.410(12)
C21 P2 1.793(7)
C22 C23 1.365(11)
C22 H22 0.95
C23 C24 1.375(14)
C23 H23 0.95
C24 C25 1.387(14)
C24 H24 0.95
C25 C26 1.378(12)
C25 H25 0.95
C26 H26 0.95
C27 C28 1.544(10)
C27 P2 1.838(7)
C27 H27A 0.99
C27 H27B 0.99
C28 P3 1.820(7)
C28 H28A 0.99
C28 H28B 0.99
C29 C30 1.385(12)
C29 C34 1.401(10)
C29 P3 1.817(7)
C30 C31 1.396(12)
C30 H30 0.95
C31 C32 1.379(12)
C31 H31 0.95
C32 C33 1.385(13)
C32 H32 0.95
C33 C34 1.386(11)
C33 H33 0.95
C34 H34 0.95
C35 C40 1.373(11)
C35 C36 1.394(9)
C35 P3 1.833(8)
C36 C37 1.387(11)
C36 H36 0.95
C37 C38 1.409(12)
C37 H37 0.95
C38 C39 1.365(11)
C38 H38 0.95
C39 C40 1.354(10)
C39 H39 0.95
C40 H40 0.95
C41 Cl2 1.745(9)
C41 Cl3 1.802(10)
C41 H41A 0.99
C41 H41B 0.99
